data_4315307
loop_
_publ_author_name
'Ilia Korobkov'
'Sandro Gambarotta'

_publ_section_title
;
 Ligand Metalation in the Reactivity of a Tetravalent Uranium Amides
;
_journal_name_full 'Inorganic Chemistry'
_journal_page_first 3409
_journal_page_last 3418
_journal_paper_doi 10.1021/ic902567m
_journal_volume 49
_journal_year 2010
_chemical_formula_sum 'C38 H102 Li2 N4 O4 Si8 U2'
_chemical_formula_weight 1393.90
_chemical_name_systematic
; 
 ? 
;
_space_group_IT_number 14
_symmetry_cell_setting monoclinic
_symmetry_space_group_name_Hall '-P 2yn'
_symmetry_space_group_name_H-M 'P 1 21/n 1'
_atom_sites_solution_hydrogens geom
_atom_sites_solution_primary direct
_atom_sites_solution_secondary difmap
_audit_creation_method SHELXL-97
_cell_angle_alpha 90.00
_cell_angle_beta 97.579(4)
_cell_angle_gamma 90.00
_cell_formula_units_Z 2
_cell_length_a 14.862(3)
_cell_length_b 11.980(2)
_cell_length_c 18.250(3)
_cell_measurement_reflns_used 803
_cell_measurement_temperature 200(2)
_cell_measurement_theta_max 28.29
_cell_measurement_theta_min 1.47
_cell_volume 3221.0(10)
_computing_cell_refinement 'SMART, Bruker (2000)'
_computing_data_collection 'SMART, Bruker (2000)'
_computing_data_reduction 'XPREP, Bruker (2000)'
_computing_molecular_graphics 'SHELXTL, Bruker (2000)'
_computing_publication_material 'SHELXTL, Bruker (2000)'
_computing_structure_refinement 'SHELXL-97 (Sheldrick, 1997)'
_computing_structure_solution 'SHELXS-97 (Sheldrick, 1990)'
_diffrn_ambient_temperature 200(2)
_diffrn_measured_fraction_theta_full 0.985
_diffrn_measured_fraction_theta_max 0.985
_diffrn_measurement_device_type 'CCD area detector'
_diffrn_measurement_method 'phi and omega scans'
_diffrn_radiation_monochromator graphite
_diffrn_radiation_source 'fine-focus sealed tube'
_diffrn_radiation_type MoK\a
_diffrn_radiation_wavelength 0.71073
_diffrn_reflns_av_R_equivalents 0.0000
_diffrn_reflns_av_sigmaI/netI 0.2063
_diffrn_reflns_limit_h_max 14
_diffrn_reflns_limit_h_min -14
_diffrn_reflns_limit_k_max 11
_diffrn_reflns_limit_k_min 0
_diffrn_reflns_limit_l_max 18
_diffrn_reflns_limit_l_min 0
_diffrn_reflns_number 3309
_diffrn_reflns_theta_full 20.81
_diffrn_reflns_theta_max 20.81
_diffrn_reflns_theta_min 1.66
_diffrn_standards_decay_% <1
_diffrn_standards_number '50 standard frames at start and end'
_exptl_absorpt_coefficient_mu 5.203
_exptl_absorpt_correction_T_max 0.928078
_exptl_absorpt_correction_T_min 0.665036
_exptl_absorpt_correction_type multi-scan
_exptl_absorpt_process_details 'SADABS, Bruker (2000)'
_exptl_crystal_colour orange
_exptl_crystal_density_diffrn 1.437
_exptl_crystal_density_method n/a
_exptl_crystal_description block
_exptl_crystal_F_000 1384
_exptl_crystal_size_max 0.05
_exptl_crystal_size_mid 0.03
_exptl_crystal_size_min 0.02
_refine_diff_density_max 1.392
_refine_diff_density_min -1.053
_refine_diff_density_rms 0.157
_refine_ls_extinction_method none
_refine_ls_goodness_of_fit_ref 0.647
_refine_ls_hydrogen_treatment constr
_refine_ls_matrix_type full
_refine_ls_number_parameters 259
_refine_ls_number_reflns 3309
_refine_ls_number_restraints 165
_refine_ls_restrained_S_all 0.657
_refine_ls_R_factor_all 0.0868
_refine_ls_R_factor_gt 0.0476
_refine_ls_shift/su_max 0.001
_refine_ls_shift/su_mean 0.001
_refine_ls_structure_factor_coef Fsqd
_refine_ls_weighting_details 'calc w=1/[\s^2^(Fo^2^)+(0.0200P)^2^+0.0000P] where P=(Fo^2^+2Fc^2^)/3'
_refine_ls_weighting_scheme calc
_refine_ls_wR_factor_gt 0.0897
_refine_ls_wR_factor_ref 0.0961
_reflns_number_gt 1646
_reflns_number_total 3309
_reflns_threshold_expression >2sigma(I)
_cod_data_source_file ic902567m_si_002_1.cif
_cod_data_source_block sg444
_cod_depositor_comments
;
The following automatic conversions were performed:

'_symmetry_cell_setting' value 'Monoclinic' changed to 'monoclinic'
according to the built-in table from CIF Core dictionary named
'cif_core.dic' version 2.4.1 from 2010-06-29.

Automatic conversion script
Id: cif_fix_values 1646 2011-03-28 12:23:43Z adriana 
;
_cod_original_cell_volume 3220.8(10)
_cod_database_code 4315307

loop_
_symmetry_equiv_pos_as_xyz
'x, y, z'
'-x+1/2, y+1/2, -z+1/2'
'-x, -y, -z'
'x-1/2, -y-1/2, z-1/2'

loop_
_atom_site_label
_atom_site_type_symbol
_atom_site_fract_x
_atom_site_fract_y
_atom_site_fract_z
_atom_site_U_iso_or_equiv
_atom_site_adp_type
_atom_site_occupancy
_atom_site_symmetry_multiplicity
_atom_site_calc_flag
_atom_site_refinement_flags
_atom_site_disorder_assembly
_atom_site_disorder_group
U1 U 0.56776(4) 0.06236(5) 0.43553(3) 0.0418(2) Uani 1 1 d U . .
Li1 Li 0.4824(17) -0.141(2) 0.3463(13) 0.047(4) Uani 1 1 d U . .
N1 N 0.7032(7) -0.0227(8) 0.4790(6) 0.040(2) Uani 1 1 d U . .
N2 N 0.5884(7) 0.2197(8) 0.3679(6) 0.044(2) Uani 1 1 d U . .
O1 O 0.5070(9) -0.2653(9) 0.2796(6) 0.082(3) Uani 1 1 d U . .
O2 O 0.3536(8) -0.1831(9) 0.3169(6) 0.076(3) Uani 1 1 d U . .
Si1 Si 0.6497(3) -0.1473(4) 0.4993(2) 0.0489(12) Uani 1 1 d DU . .
Si2 Si 0.8122(3) 0.0013(4) 0.4728(2) 0.0506(13) Uani 1 1 d U . .
Si3 Si 0.5605(3) 0.1654(4) 0.2802(3) 0.0561(13) Uani 1 1 d U . .
Si4 Si 0.6075(3) 0.3559(4) 0.3932(3) 0.0610(14) Uani 1 1 d U . .
C1 C 0.5167(6) -0.1152(10) 0.4684(6) 0.046(3) Uani 1 1 d U . .
H1A H 0.4906 -0.1668 0.4313 0.069 Uiso 1 1 d RD . .
H1B H 0.5258 -0.1371 0.5194 0.069 Uiso 1 1 d RD . .
C2 C 0.6900(11) -0.2732(11) 0.4531(8) 0.071(5) Uani 1 1 d U . .
H2A H 0.7132 -0.3283 0.4905 0.106 Uiso 1 1 calc R . .
H2B H 0.7386 -0.2518 0.4244 0.106 Uiso 1 1 calc R . .
H2C H 0.6394 -0.3056 0.4200 0.106 Uiso 1 1 calc R . .
C3 C 0.6749(10) -0.1788(12) 0.6017(7) 0.059(4) Uani 1 1 d U . .
H3A H 0.7018 -0.2534 0.6087 0.089 Uiso 1 1 calc R . .
H3B H 0.6184 -0.1762 0.6240 0.089 Uiso 1 1 calc R . .
H3C H 0.7175 -0.1232 0.6255 0.089 Uiso 1 1 calc R . .
C4 C 0.8472(10) -0.0663(14) 0.3873(8) 0.085(5) Uani 1 1 d U . .
H4A H 0.8368 -0.1470 0.3891 0.128 Uiso 1 1 calc R . .
H4B H 0.9118 -0.0520 0.3853 0.128 Uiso 1 1 calc R . .
H4C H 0.8112 -0.0350 0.3433 0.128 Uiso 1 1 calc R . .
C5 C 0.8344(12) 0.1531(13) 0.4642(10) 0.099(6) Uani 1 1 d U . .
H5A H 0.8170 0.1923 0.5073 0.148 Uiso 1 1 calc R . .
H5B H 0.7988 0.1819 0.4192 0.148 Uiso 1 1 calc R . .
H5C H 0.8991 0.1650 0.4616 0.148 Uiso 1 1 calc R . .
C6 C 0.8851(10) -0.0535(16) 0.5534(9) 0.101(6) Uani 1 1 d U . .
H6A H 0.8675 -0.0201 0.5985 0.151 Uiso 1 1 calc R . .
H6B H 0.9485 -0.0349 0.5495 0.151 Uiso 1 1 calc R . .
H6C H 0.8783 -0.1347 0.5554 0.151 Uiso 1 1 calc R . .
C7 C 0.5204(10) 0.0215(11) 0.3006(7) 0.051(3) Uani 1 1 d U . .
H7A H 0.5553 -0.0392 0.2808 0.061 Uiso 1 1 calc R . .
H7B H 0.4542 0.0103 0.2873 0.061 Uiso 1 1 calc R . .
C8 C 0.4720(11) 0.2476(13) 0.2203(9) 0.088(6) Uani 1 1 d U . .
H8A H 0.4942 0.2656 0.1734 0.131 Uiso 1 1 calc R . .
H8B H 0.4593 0.3168 0.2456 0.131 Uiso 1 1 calc R . .
H8C H 0.4162 0.2033 0.2105 0.131 Uiso 1 1 calc R . .
C9 C 0.6639(11) 0.1608(13) 0.2312(8) 0.070(5) Uani 1 1 d U . .
H9A H 0.6504 0.1968 0.1827 0.104 Uiso 1 1 calc R . .
H9B H 0.6813 0.0829 0.2245 0.104 Uiso 1 1 calc R . .
H9C H 0.7140 0.2002 0.2606 0.104 Uiso 1 1 calc R . .
C10 C 0.5008(12) 0.4451(13) 0.3746(11) 0.106(6) Uani 1 1 d U . .
H10A H 0.4783 0.4438 0.3216 0.159 Uiso 1 1 calc R . .
H10B H 0.5150 0.5221 0.3902 0.159 Uiso 1 1 calc R . .
H10C H 0.4540 0.4153 0.4024 0.159 Uiso 1 1 calc R . .
C11 C 0.6990(11) 0.4186(12) 0.3465(9) 0.083(5) Uani 1 1 d U . .
H11A H 0.7538 0.3725 0.3559 0.124 Uiso 1 1 calc R . .
H11B H 0.7123 0.4940 0.3657 0.124 Uiso 1 1 calc R . .
H11C H 0.6793 0.4223 0.2931 0.124 Uiso 1 1 calc R . .
C12 C 0.6455(15) 0.3674(13) 0.4960(9) 0.104(7) Uani 1 1 d U . .
H12A H 0.6993 0.3207 0.5094 0.156 Uiso 1 1 calc R . .
H12B H 0.5965 0.3422 0.5231 0.156 Uiso 1 1 calc R . .
H12C H 0.6604 0.4453 0.5087 0.156 Uiso 1 1 calc R . .
C13 C 0.5824(14) -0.2830(16) 0.2443(11) 0.114(7) Uani 1 1 d U . .
H13A H 0.5744 -0.3519 0.2152 0.172 Uiso 1 1 calc R . .
H13B H 0.6364 -0.2896 0.2811 0.172 Uiso 1 1 calc R . .
H13C H 0.5900 -0.2200 0.2114 0.172 Uiso 1 1 calc R . .
C14 C 0.4240(13) -0.3090(15) 0.2441(10) 0.085(5) Uani 1 1 d U . .
H14A H 0.4314 -0.3900 0.2361 0.103 Uiso 1 1 calc R . .
H14B H 0.4098 -0.2733 0.1950 0.103 Uiso 1 1 calc R . .
C15 C 0.3496(14) -0.2924(15) 0.2845(10) 0.096(6) Uani 1 1 d U . .
H15A H 0.2919 -0.3011 0.2510 0.115 Uiso 1 1 calc R . .
H15B H 0.3512 -0.3495 0.3239 0.115 Uiso 1 1 calc R . .
C16 C 0.2710(12) -0.1448(16) 0.3396(11) 0.112(7) Uani 1 1 d U . .
H16A H 0.2197 -0.1834 0.3111 0.168 Uiso 1 1 calc R . .
H16B H 0.2651 -0.0642 0.3311 0.168 Uiso 1 1 calc R . .
H16C H 0.2713 -0.1604 0.3924 0.168 Uiso 1 1 calc R . .
C17 C 0.8915(19) -0.448(4) 0.5914(19) 0.148(17) Uiso 0.50 1 d PDU A -1
H17A H 0.8265 -0.4602 0.5925 0.222 Uiso 0.50 1 calc PR A -1
H17B H 0.9044 -0.3679 0.5924 0.222 Uiso 0.50 1 calc PR A -1
H17C H 0.9262 -0.4839 0.6345 0.222 Uiso 0.50 1 calc PR A -1
C18 C 0.9190(16) -0.499(5) 0.521(2) 0.22(2) Uiso 0.50 1 d PDU A -1
H18A H 0.9107 -0.5808 0.5212 0.267 Uiso 0.50 1 calc PR A -1
H18B H 0.8800 -0.4684 0.4771 0.267 Uiso 0.50 1 calc PR A -1
C19 C 1.0184(16) -0.471(3) 0.5153(17) 0.19(2) Uiso 0.50 1 d PDU A -1
H19A H 1.0571 -0.4982 0.5601 0.232 Uiso 0.50 1 calc PR A -1
H19B H 1.0261 -0.3893 0.5122 0.232 Uiso 0.50 1 calc PR A -1
C20 C 1.0474(17) -0.527(4) 0.447(2) 0.21(2) Uiso 0.50 1 d PDU A -1
H20A H 1.0063 -0.5034 0.4022 0.258 Uiso 0.50 1 calc PR A -1
H20B H 1.0434 -0.6090 0.4512 0.258 Uiso 0.50 1 calc PR A -1
C21 C 1.1450(19) -0.493(4) 0.439(2) 0.27(3) Uiso 0.50 1 d PDU A -1
H21A H 1.1500 -0.4108 0.4382 0.324 Uiso 0.50 1 calc PR A -1
H21B H 1.1867 -0.5216 0.4815 0.324 Uiso 0.50 1 calc PR A -1
C22 C 1.172(2) -0.541(3) 0.3671(18) 0.143(17) Uiso 0.50 1 d PDU A -1
H22A H 1.2364 -0.5286 0.3655 0.215 Uiso 0.50 1 calc PR A -1
H22B H 1.1361 -0.5048 0.3248 0.215 Uiso 0.50 1 calc PR A -1
H22C H 1.1592 -0.6218 0.3652 0.215 Uiso 0.50 1 calc PR A -1

loop_
_atom_site_aniso_label
_atom_site_aniso_U_11
_atom_site_aniso_U_22
_atom_site_aniso_U_33
_atom_site_aniso_U_23
_atom_site_aniso_U_13
_atom_site_aniso_U_12
U1 0.0338(3) 0.0453(4) 0.0479(4) 0.0033(5) 0.0111(2) -0.0026(4)
Li1 0.056(9) 0.052(9) 0.035(8) 0.004(6) 0.011(7) -0.006(9)
N1 0.033(5) 0.047(6) 0.045(7) -0.001(5) 0.019(4) 0.008(4)
N2 0.034(7) 0.036(5) 0.064(6) 0.006(4) 0.020(5) 0.009(5)
O1 0.106(8) 0.072(8) 0.069(8) -0.018(6) 0.018(7) 0.003(7)
O2 0.070(7) 0.087(8) 0.067(8) -0.027(7) -0.003(6) -0.019(6)
Si1 0.044(3) 0.052(3) 0.051(3) 0.001(2) 0.007(2) 0.003(2)
Si2 0.034(3) 0.065(3) 0.055(3) 0.001(2) 0.011(2) 0.003(2)
Si3 0.054(3) 0.059(3) 0.057(3) 0.008(2) 0.017(3) 0.002(3)
Si4 0.074(4) 0.044(3) 0.070(4) 0.004(3) 0.029(3) -0.005(3)
C1 0.043(5) 0.062(7) 0.034(6) 0.003(5) 0.008(6) -0.017(6)
C2 0.083(12) 0.057(8) 0.074(11) -0.012(8) 0.015(10) 0.016(8)
C3 0.052(10) 0.074(11) 0.052(7) 0.014(7) 0.003(7) 0.003(9)
C4 0.060(11) 0.113(13) 0.093(10) -0.040(12) 0.047(9) -0.018(13)
C5 0.085(14) 0.065(8) 0.149(19) -0.009(9) 0.028(13) -0.021(9)
C6 0.049(9) 0.157(16) 0.092(10) 0.028(13) -0.006(9) 0.017(13)
C7 0.034(9) 0.061(7) 0.054(6) 0.006(5) -0.001(6) -0.018(7)
C8 0.085(12) 0.085(12) 0.087(12) 0.026(10) -0.010(10) 0.010(10)
C9 0.079(10) 0.081(13) 0.055(10) -0.003(9) 0.032(9) -0.008(9)
C10 0.101(11) 0.049(10) 0.166(17) -0.014(14) 0.010(11) 0.019(10)
C11 0.103(12) 0.049(11) 0.102(12) -0.018(11) 0.038(10) -0.033(9)
C12 0.17(2) 0.065(13) 0.072(8) -0.003(9) 0.009(10) -0.013(13)
C13 0.106(13) 0.119(17) 0.123(19) -0.053(14) 0.033(12) 0.016(14)
C14 0.112(12) 0.066(11) 0.075(14) -0.021(9) -0.003(10) -0.001(11)
C15 0.107(11) 0.083(11) 0.095(15) -0.026(10) 0.003(10) -0.030(10)
C16 0.061(10) 0.148(17) 0.129(18) -0.049(14) 0.016(12) -0.033(12)

loop_
_atom_type_symbol
_atom_type_description
_atom_type_scat_dispersion_real
_atom_type_scat_dispersion_imag
_atom_type_scat_source
C C 0.0033 0.0016 'International Tables Vol C Tables 4.2.6.8 and 6.1.1.4'
H H 0.0000 0.0000 'International Tables Vol C Tables 4.2.6.8 and 6.1.1.4'
N N 0.0061 0.0033 'International Tables Vol C Tables 4.2.6.8 and 6.1.1.4'
Si Si 0.0817 0.0704 'International Tables Vol C Tables 4.2.6.8 and 6.1.1.4'
U U -9.6767 9.6646 'International Tables Vol C Tables 4.2.6.8 and 6.1.1.4'
Li Li -0.0003 0.0001 'International Tables Vol C Tables 4.2.6.8 and 6.1.1.4'
O O 0.0106 0.0060 'International Tables Vol C Tables 4.2.6.8 and 6.1.1.4'

loop_
_geom_angle_atom_site_label_1
_geom_angle_atom_site_label_2
_geom_angle_atom_site_label_3
_geom_angle
_geom_angle_site_symmetry_1
_geom_angle_site_symmetry_3
_geom_angle_publ_flag
N1 U1 N2 112.1(4) . . ?
N1 U1 C1 79.0(3) . . ?
N2 U1 C1 161.1(4) . . ?
N1 U1 C1 112.8(4) . 3_656 ?
N2 U1 C1 107.4(4) . 3_656 ?
C1 U1 C1 80.4(4) . 3_656 ?
N1 U1 C7 111.7(4) . . ?
N2 U1 C7 71.0(4) . . ?
C1 U1 C7 90.9(4) . . ?
C1 U1 C7 131.9(4) 3_656 . ?
N1 U1 Si1 36.3(3) . . ?
N2 U1 Si1 146.1(3) . . ?
C1 U1 Si1 42.8(2) . . ?
C1 U1 Si1 99.6(3) 3_656 . ?
C7 U1 Si1 105.5(3) . . ?
N1 U1 Si3 114.7(3) . . ?
N2 U1 Si3 33.6(3) . . ?
C1 U1 Si3 128.4(3) . . ?
C1 U1 Si3 128.0(3) 3_656 . ?
C7 U1 Si3 37.5(3) . . ?
Si1 U1 Si3 131.62(13) . . ?
N1 U1 Li1 96.4(5) . . ?
N2 U1 Li1 115.9(5) . . ?
C1 U1 Li1 45.9(5) . . ?
C1 U1 Li1 112.2(5) 3_656 . ?
C7 U1 Li1 45.0(5) . . ?
Si1 U1 Li1 70.1(5) . . ?
Si3 U1 Li1 82.5(5) . . ?
N1 U1 U1 97.5(3) . 3_656 ?
N2 U1 U1 144.5(3) . 3_656 ?
C1 U1 U1 40.3(2) . 3_656 ?
C1 U1 U1 40.1(3) 3_656 3_656 ?
C7 U1 U1 116.6(3) . 3_656 ?
Si1 U1 U1 68.25(9) . 3_656 ?
Si3 U1 U1 144.04(9) . 3_656 ?
Li1 U1 U1 78.1(4) . 3_656 ?
O2 Li1 O1 83.9(11) . . ?
O2 Li1 C1 112.9(12) . . ?
O1 Li1 C1 132.6(13) . . ?
O2 Li1 U1 130.8(11) . . ?
O1 Li1 U1 144.4(12) . . ?
C1 Li1 U1 49.2(6) . . ?
Si2 N1 Si1 129.3(6) . . ?
Si2 N1 U1 135.7(6) . . ?
Si1 N1 U1 92.8(5) . . ?
Si4 N2 Si3 128.4(7) . . ?
Si4 N2 U1 131.9(6) . . ?
Si3 N2 U1 99.0(5) . . ?
C13 O1 C14 116.2(14) . . ?
C13 O1 Li1 128.8(14) . . ?
C14 O1 Li1 109.8(13) . . ?
C16 O2 C15 115.1(14) . . ?
C16 O2 Li1 132.7(12) . . ?
C15 O2 Li1 109.2(13) . . ?
N1 Si1 C2 114.3(6) . . ?
N1 Si1 C1 103.5(5) . . ?
C2 Si1 C1 112.9(6) . . ?
N1 Si1 C3 110.0(6) . . ?
C2 Si1 C3 104.6(7) . . ?
C1 Si1 C3 111.8(6) . . ?
N1 Si1 U1 50.9(4) . . ?
C2 Si1 U1 130.4(5) . . ?
C1 Si1 U1 52.6(4) . . ?
C3 Si1 U1 125.0(5) . . ?
N1 Si2 C6 111.2(7) . . ?
N1 Si2 C4 111.0(6) . . ?
C6 Si2 C4 108.2(8) . . ?
N1 Si2 C5 111.1(7) . . ?
C6 Si2 C5 109.0(9) . . ?
C4 Si2 C5 106.2(8) . . ?
N2 Si3 C8 114.0(7) . . ?
N2 Si3 C7 101.9(6) . . ?
C8 Si3 C7 112.4(7) . . ?
N2 Si3 C9 110.0(7) . . ?
C8 Si3 C9 107.0(7) . . ?
C7 Si3 C9 111.6(7) . . ?
N2 Si3 U1 47.4(4) . . ?
C8 Si3 U1 133.1(6) . . ?
C7 Si3 U1 54.8(4) . . ?
C9 Si3 U1 119.7(5) . . ?
N2 Si4 C12 110.8(7) . . ?
N2 Si4 C11 111.6(6) . . ?
C12 Si4 C11 106.6(8) . . ?
N2 Si4 C10 112.4(7) . . ?
C12 Si4 C10 105.5(9) . . ?
C11 Si4 C10 109.6(8) . . ?
Si1 C1 Li1 109.7(8) . . ?
Si1 C1 U1 84.7(4) . . ?
Li1 C1 U1 84.9(7) . . ?
Si1 C1 U1 116.0(5) . 3_656 ?
Li1 C1 U1 134.3(8) . 3_656 ?
U1 C1 U1 99.6(4) . 3_656 ?
Si3 C7 U1 87.7(5) . . ?
O1 C14 C15 113.6(16) . . ?
O2 C15 C14 110.4(16) . . ?
C19 C18 C17 109.6(2) . . ?
C18 C19 C20 109.6(2) . . ?
C19 C20 C21 109.5(2) . . ?
C22 C21 C20 109.6(2) . . ?

loop_
_geom_bond_atom_site_label_1
_geom_bond_atom_site_label_2
_geom_bond_distance
_geom_bond_site_symmetry_2
_geom_bond_publ_flag
U1 N1 2.302(10) . ?
U1 N2 2.296(10) . ?
U1 C1 2.362(12) . ?
U1 C1 2.372(10) 3_656 ?
U1 C7 2.518(13) . ?
U1 Si1 2.962(4) . ?
U1 Si3 3.080(5) . ?
U1 Li1 3.11(2) . ?
U1 U1 3.6161(12) 3_656 ?
Li1 O2 1.98(3) . ?
Li1 O1 1.99(3) . ?
Li1 C1 2.24(3) . ?
N1 Si2 1.664(11) . ?
N1 Si1 1.754(11) . ?
N2 Si4 1.709(11) . ?
N2 Si3 1.726(12) . ?
O1 C13 1.382(19) . ?
O1 C14 1.416(19) . ?
O2 C16 1.424(18) . ?
O2 C15 1.436(18) . ?
Si1 C2 1.865(14) . ?
Si1 C1 2.021(10) . ?
Si1 C3 1.896(14) . ?
Si2 C6 1.829(15) . ?
Si2 C4 1.890(14) . ?
Si2 C5 1.858(16) . ?
Si3 C8 1.875(15) . ?
Si3 C7 1.877(13) . ?
Si3 C9 1.879(15) . ?
Si4 C12 1.892(17) . ?
Si4 C11 1.856(15) . ?
Si4 C10 1.906(16) . ?
C1 U1 2.372(10) 3_656 ?
C14 C15 1.42(2) . ?
C17 C18 1.530(2) . ?
C18 C19 1.530(2) . ?
C19 C20 1.530(2) . ?
C20 C21 1.530(2) . ?
C21 C22 1.530(2) . ?

loop_
_geom_torsion_atom_site_label_1
_geom_torsion_atom_site_label_2
_geom_torsion_atom_site_label_3
_geom_torsion_atom_site_label_4
_geom_torsion
_geom_torsion_site_symmetry_1
_geom_torsion_site_symmetry_2
_geom_torsion_site_symmetry_3
_geom_torsion_site_symmetry_4
_geom_torsion_publ_flag
N1 U1 Li1 O2 154.2(14) . . . . ?
N2 U1 Li1 O2 -87.4(14) . . . . ?
C1 U1 Li1 O2 86.2(15) . . . . ?
C1 U1 Li1 O2 36.4(15) 3_656 . . . ?
C7 U1 Li1 O2 -91.3(16) . . . . ?
Si1 U1 Li1 O2 128.9(15) . . . . ?
Si3 U1 Li1 O2 -91.7(14) . . . . ?
U1 U1 Li1 O2 57.9(13) 3_656 . . . ?
N1 U1 Li1 O1 -41.3(19) . . . . ?
N2 U1 Li1 O1 77(2) . . . . ?
C1 U1 Li1 O1 -109(2) . . . . ?
C1 U1 Li1 O1 -159.1(18) 3_656 . . . ?
C7 U1 Li1 O1 73.2(18) . . . . ?
Si1 U1 Li1 O1 -66.6(19) . . . . ?
Si3 U1 Li1 O1 72.8(19) . . . . ?
U1 U1 Li1 O1 -138(2) 3_656 . . . ?
N1 U1 Li1 C1 68.0(6) . . . . ?
N2 U1 Li1 C1 -173.7(5) . . . . ?
C1 U1 Li1 C1 -49.8(8) 3_656 . . . ?
C7 U1 Li1 C1 -177.5(11) . . . . ?
Si1 U1 Li1 C1 42.6(5) . . . . ?
Si3 U1 Li1 C1 -177.9(6) . . . . ?
U1 U1 Li1 C1 -28.3(5) 3_656 . . . ?
N2 U1 N1 Si2 -0.7(9) . . . . ?
C1 U1 N1 Si2 163.4(9) . . . . ?
C1 U1 N1 Si2 -122.0(8) 3_656 . . . ?
C7 U1 N1 Si2 76.8(9) . . . . ?
Si1 U1 N1 Si2 163.5(11) . . . . ?
Si3 U1 N1 Si2 36.0(9) . . . . ?
Li1 U1 N1 Si2 120.6(9) . . . . ?
U1 U1 N1 Si2 -160.6(8) 3_656 . . . ?
N2 U1 N1 Si1 -164.2(4) . . . . ?
C1 U1 N1 Si1 -0.2(4) . . . . ?
C1 U1 N1 Si1 74.4(5) 3_656 . . . ?
C7 U1 N1 Si1 -86.7(5) . . . . ?
Si3 U1 N1 Si1 -127.6(3) . . . . ?
Li1 U1 N1 Si1 -42.9(6) . . . . ?
U1 U1 N1 Si1 35.9(4) 3_656 . . . ?
N1 U1 N2 Si4 -87.6(8) . . . . ?
C1 U1 N2 Si4 148.9(8) . . . . ?
C1 U1 N2 Si4 36.8(8) 3_656 . . . ?
C7 U1 N2 Si4 166.0(9) . . . . ?
Si1 U1 N2 Si4 -104.4(7) . . . . ?
Si3 U1 N2 Si4 170.7(11) . . . . ?
Li1 U1 N2 Si4 163.1(8) . . . . ?
U1 U1 N2 Si4 56.6(10) 3_656 . . . ?
N1 U1 N2 Si3 101.7(5) . . . . ?
C1 U1 N2 Si3 -21.8(13) . . . . ?
C1 U1 N2 Si3 -133.9(5) 3_656 . . . ?
C7 U1 N2 Si3 -4.7(5) . . . . ?
Si1 U1 N2 Si3 84.9(7) . . . . ?
Li1 U1 N2 Si3 -7.6(8) . . . . ?
U1 U1 N2 Si3 -114.1(4) 3_656 . . . ?
O2 Li1 O1 C13 157.4(16) . . . . ?
C1 Li1 O1 C13 -87(2) . . . . ?
U1 Li1 O1 C13 -11(3) . . . . ?
O2 Li1 O1 C14 4.5(14) . . . . ?
C1 Li1 O1 C14 120.2(18) . . . . ?
U1 Li1 O1 C14 -163.7(18) . . . . ?
O1 Li1 O2 C16 175.4(16) . . . . ?
C1 Li1 O2 C16 41(2) . . . . ?
U1 Li1 O2 C16 -14(3) . . . . ?
O1 Li1 O2 C15 16.5(14) . . . . ?
C1 Li1 O2 C15 -117.4(14) . . . . ?
U1 Li1 O2 C15 -172.5(13) . . . . ?
Si2 N1 Si1 C2 -41.8(11) . . . . ?
U1 N1 Si1 C2 123.3(6) . . . . ?
Si2 N1 Si1 C1 -165.0(7) . . . . ?
U1 N1 Si1 C1 0.2(5) . . . . ?
Si2 N1 Si1 C3 75.4(9) . . . . ?
U1 N1 Si1 C3 -119.4(6) . . . . ?
Si2 N1 Si1 U1 -165.2(10) . . . . ?
N2 U1 Si1 N1 27.0(7) . . . . ?
C1 U1 Si1 N1 179.8(6) . . . . ?
C1 U1 Si1 N1 -115.7(5) 3_656 . . . ?
C7 U1 Si1 N1 105.7(5) . . . . ?
Si3 U1 Si1 N1 74.5(5) . . . . ?
Li1 U1 Si1 N1 134.0(7) . . . . ?
U1 U1 Si1 N1 -141.3(4) 3_656 . . . ?
N1 U1 Si1 C2 -90.3(8) . . . . ?
N2 U1 Si1 C2 -63.3(9) . . . . ?
C1 U1 Si1 C2 89.5(8) . . . . ?
C1 U1 Si1 C2 154.0(8) 3_656 . . . ?
C7 U1 Si1 C2 15.5(8) . . . . ?
Si3 U1 Si1 C2 -15.8(8) . . . . ?
Li1 U1 Si1 C2 43.7(8) . . . . ?
U1 U1 Si1 C2 128.4(7) 3_656 . . . ?
N1 U1 Si1 C1 -179.8(6) . . . . ?
N2 U1 Si1 C1 -152.8(6) . . . . ?
C1 U1 Si1 C1 64.5(6) 3_656 . . . ?
C7 U1 Si1 C1 -74.0(5) . . . . ?
Si3 U1 Si1 C1 -105.3(4) . . . . ?
Li1 U1 Si1 C1 -45.7(6) . . . . ?
U1 U1 Si1 C1 38.9(4) 3_656 . . . ?
N1 U1 Si1 C3 88.2(8) . . . . ?
N2 U1 Si1 C3 115.2(8) . . . . ?
C1 U1 Si1 C3 -92.0(7) . . . . ?
C1 U1 Si1 C3 -27.5(7) 3_656 . . . ?
C7 U1 Si1 C3 -166.0(7) . . . . ?
Si3 U1 Si1 C3 162.7(6) . . . . ?
Li1 U1 Si1 C3 -137.7(8) . . . . ?
U1 U1 Si1 C3 -53.0(6) 3_656 . . . ?
Si1 N1 Si2 C6 -49.5(11) . . . . ?
U1 N1 Si2 C6 151.9(9) . . . . ?
Si1 N1 Si2 C4 71.0(11) . . . . ?
U1 N1 Si2 C4 -87.5(9) . . . . ?
Si1 N1 Si2 C5 -171.2(9) . . . . ?
U1 N1 Si2 C5 30.3(11) . . . . ?
Si4 N2 Si3 C8 -43.8(11) . . . . ?
U1 N2 Si3 C8 127.4(7) . . . . ?
Si4 N2 Si3 C7 -165.1(8) . . . . ?
U1 N2 Si3 C7 6.1(6) . . . . ?
Si4 N2 Si3 C9 76.4(10) . . . . ?
U1 N2 Si3 C9 -112.4(6) . . . . ?
Si4 N2 Si3 U1 -171.2(10) . . . . ?
N1 U1 Si3 N2 -93.2(6) . . . . ?
C1 U1 Si3 N2 171.2(5) . . . . ?
C1 U1 Si3 N2 60.8(6) 3_656 . . . ?
C7 U1 Si3 N2 172.7(7) . . . . ?
Si1 U1 Si3 N2 -132.1(5) . . . . ?
Li1 U1 Si3 N2 173.1(7) . . . . ?
U1 U1 Si3 N2 115.5(5) 3_656 . . . ?
N1 U1 Si3 C8 -177.3(8) . . . . ?
N2 U1 Si3 C8 -84.0(9) . . . . ?
C1 U1 Si3 C8 87.2(8) . . . . ?
C1 U1 Si3 C8 -23.3(8) 3_656 . . . ?
C7 U1 Si3 C8 88.7(9) . . . . ?
Si1 U1 Si3 C8 143.9(7) . . . . ?
Li1 U1 Si3 C8 89.1(9) . . . . ?
U1 U1 Si3 C8 31.5(8) 3_656 . . . ?
N1 U1 Si3 C7 94.0(6) . . . . ?
N2 U1 Si3 C7 -172.7(7) . . . . ?
C1 U1 Si3 C7 -1.5(7) . . . . ?
C1 U1 Si3 C7 -112.0(7) 3_656 . . . ?
Si1 U1 Si3 C7 55.2(6) . . . . ?
Li1 U1 Si3 C7 0.4(7) . . . . ?
U1 U1 Si3 C7 -57.2(6) 3_656 . . . ?
N1 U1 Si3 C9 -2.7(7) . . . . ?
N2 U1 Si3 C9 90.6(8) . . . . ?
C1 U1 Si3 C9 -98.2(7) . . . . ?
C1 U1 Si3 C9 151.3(7) 3_656 . . . ?
C7 U1 Si3 C9 -96.7(8) . . . . ?
Si1 U1 Si3 C9 -41.5(6) . . . . ?
Li1 U1 Si3 C9 -96.3(7) . . . . ?
U1 U1 Si3 C9 -153.9(6) 3_656 . . . ?
Si3 N2 Si4 C12 -175.2(9) . . . . ?
U1 N2 Si4 C12 16.6(11) . . . . ?
Si3 N2 Si4 C11 -56.6(11) . . . . ?
U1 N2 Si4 C11 135.2(8) . . . . ?
Si3 N2 Si4 C10 67.0(10) . . . . ?
U1 N2 Si4 C10 -101.2(9) . . . . ?
N1 Si1 C1 Li1 82.4(9) . . . . ?
C2 Si1 C1 Li1 -41.6(10) . . . . ?
C3 Si1 C1 Li1 -159.2(9) . . . . ?
U1 Si1 C1 Li1 82.6(8) . . . . ?
N1 Si1 C1 U1 -0.2(5) . . . . ?
C2 Si1 C1 U1 -124.2(6) . . . . ?
C3 Si1 C1 U1 118.2(6) . . . . ?
N1 Si1 C1 U1 -98.3(6) . . . 3_656 ?
C2 Si1 C1 U1 137.7(7) . . . 3_656 ?
C3 Si1 C1 U1 20.1(8) . . . 3_656 ?
U1 Si1 C1 U1 -98.1(6) . . . 3_656 ?
O2 Li1 C1 Si1 152.6(10) . . . . ?
O1 Li1 C1 Si1 49.3(19) . . . . ?
U1 Li1 C1 Si1 -82.4(5) . . . . ?
O2 Li1 C1 U1 -124.9(12) . . . . ?
O1 Li1 C1 U1 131.7(17) . . . . ?
O2 Li1 C1 U1 -26.5(18) . . . 3_656 ?
O1 Li1 C1 U1 -129.8(15) . . . 3_656 ?
U1 Li1 C1 U1 98.4(10) . . . 3_656 ?
N1 U1 C1 Si1 0.1(4) . . . . ?
N2 U1 C1 Si1 128.2(10) . . . . ?
C1 U1 C1 Si1 -115.5(5) 3_656 . . . ?
C7 U1 C1 Si1 112.1(5) . . . . ?
Si3 U1 C1 Si1 113.0(3) . . . . ?
Li1 U1 C1 Si1 110.4(8) . . . . ?
U1 U1 C1 Si1 -115.5(5) 3_656 . . . ?
N1 U1 C1 Li1 -110.2(8) . . . . ?
N2 U1 C1 Li1 17.9(13) . . . . ?
C1 U1 C1 Li1 134.1(8) 3_656 . . . ?
C7 U1 C1 Li1 1.7(8) . . . . ?
Si1 U1 C1 Li1 -110.4(8) . . . . ?
Si3 U1 C1 Li1 2.7(8) . . . . ?
U1 U1 C1 Li1 134.1(8) 3_656 . . . ?
N1 U1 C1 U1 115.6(4) . . . 3_656 ?
N2 U1 C1 U1 -116.3(10) . . . 3_656 ?
C1 U1 C1 U1 0.0 3_656 . . 3_656 ?
C7 U1 C1 U1 -132.4(5) . . . 3_656 ?
Si1 U1 C1 U1 115.5(5) . . . 3_656 ?
Si3 U1 C1 U1 -131.5(3) . . . 3_656 ?
Li1 U1 C1 U1 -134.1(8) . . . 3_656 ?
N2 Si3 C7 U1 -5.5(6) . . . . ?
C8 Si3 C7 U1 -127.9(7) . . . . ?
C9 Si3 C7 U1 111.9(6) . . . . ?
N1 U1 C7 Si3 -102.6(5) . . . . ?
N2 U1 C7 Si3 4.3(4) . . . . ?
C1 U1 C7 Si3 178.8(5) . . . . ?
C1 U1 C7 Si3 100.9(6) 3_656 . . . ?
Si1 U1 C7 Si3 -140.4(4) . . . . ?
Li1 U1 C7 Si3 -179.4(10) . . . . ?
U1 U1 C7 Si3 146.5(3) 3_656 . . . ?
C13 O1 C14 C15 177.5(17) . . . . ?
Li1 O1 C14 C15 -26(2) . . . . ?
C16 O2 C15 C14 162.3(17) . . . . ?
Li1 O2 C15 C14 -35(2) . . . . ?
O1 C14 C15 O2 41(2) . . . . ?
C17 C18 C19 C20 177.1(16) . . . . ?
C18 C19 C20 C21 177(2) . . . . ?
C19 C20 C21 C22 -176(3) . . . . ?
